data_4028701
loop_
_publ_author_name
'Xiao-Yong Duan'
'Xiu-Long Yang'
'Ran Fang'
'Xie-Xue Peng'
'Wei Yu'
'Bing Han'

_publ_contact_author_name
;
;
_publ_section_title
;
 Hydrazone Radical Promoted Vicinal Difunctionalization of Alkenes and
 Trifunctionalization of Allyls: Synthesis of Pyrazolines and
 Tetrahydropyridazines
;
_journal_name_full 'Journal of Organic Chemistry'
_journal_page_first 10692
_journal_page_last 10704
_journal_paper_doi 10.1021/jo4016908
_journal_volume 78
_journal_year 2013
_chemical_formula_moiety 'C39 H59 N4 O2'
_chemical_formula_sum 'C39 H59 N4 O2'
_chemical_formula_weight 615.90
_chemical_name_systematic
;
 ? 
;
_space_group_crystal_system monoclinic
_space_group_IT_number 14
_space_group_name_Hall '-P 2yab'
_space_group_name_H-M_alt 'P 1 21/a 1'
_symmetry_space_group_name_Hall '-P 2yab'
_symmetry_space_group_name_H-M 'P 1 21/a 1'
_atom_sites_solution_hydrogens geom
_atom_sites_solution_primary iterative
_atom_sites_solution_secondary difmap
_audit_creation_date 2012-11-23
_audit_creation_method
;
  Olex2 1.2
  (compiled Nov  5 2012 18:22:26, GUI svn.r4372)
;
_cell_angle_alpha 90.00
_cell_angle_beta 113.234(7)
_cell_angle_gamma 90.00
_cell_formula_units_Z 4
_cell_length_a 10.7783(6)
_cell_length_b 31.1615(16)
_cell_length_c 11.9415(7)
_cell_measurement_reflns_used 2906
_cell_measurement_temperature 121.16(10)
_cell_measurement_theta_max 28.5113
_cell_measurement_theta_min 2.9112
_cell_volume 3685.5(4)
_computing_cell_refinement
;
CrysAlisPro, Agilent Technologies,
Version 1.171.36.20 (release 27-06-2012 CrysAlis171 .NET)
(compiled Jul 11 2012,15:38:31)
;
_computing_data_collection
;
CrysAlisPro, Agilent Technologies,
Version 1.171.36.20 (release 27-06-2012 CrysAlis171 .NET)
(compiled Jul 11 2012,15:38:31)
;
_computing_data_reduction
;
CrysAlisPro, Agilent Technologies,
Version 1.171.36.20 (release 27-06-2012 CrysAlis171 .NET)
(compiled Jul 11 2012,15:38:31)
;
_computing_molecular_graphics
;
O. V. Dolomanov, L. J. Bourhis, R. J. Gildea, J. A. K. Howard and H. Puschmann,
OLEX2: a complete structure solution, refinement and analysis program.
J. Appl. Cryst. (2009). 42, 339-341.
;
_computing_publication_material
;
O. V. Dolomanov, L. J. Bourhis, R. J. Gildea, J. A. K. Howard and H. Puschmann,
OLEX2: a complete structure solution, refinement and analysis program.
J. Appl. Cryst. (2009). 42, 339-341.
;
_computing_structure_refinement
;
SHELXL, G.M. Sheldrick, Acta Cryst.
(2008). A64, 112-122
;
_computing_structure_solution 'SUPERFLIP, J. Appl. Cryst. (2007) 40, 786-790'
_diffrn_ambient_temperature 121.16(10)
_diffrn_detector_area_resol_mean 16.0733
_diffrn_measured_fraction_theta_full 0.9978
_diffrn_measured_fraction_theta_max 0.9792
_diffrn_measurement_details
;
  1 omega  -13.00   22.00   1.0000   16.0000
omega____ theta____ kappa____ phi______ frames
    -      -19.3492  -99.0000   60.0000 35

  2 omega   24.00   92.00   1.0000   16.0000
omega____ theta____ kappa____ phi______ frames
    -       22.6305   57.0000   30.0000 68

  3 omega  -53.00  -28.00   1.0000   16.0000
omega____ theta____ kappa____ phi______ frames
    -       22.6305  -19.0000 -150.0000 25

  4 omega  -22.00   72.00   1.0000   16.0000
omega____ theta____ kappa____ phi______ frames
    -       22.6305  -19.0000 -150.0000 94

  5 omega   65.00  102.00   1.0000   16.0000
omega____ theta____ kappa____ phi______ frames
    -       22.6305  178.0000    0.0000 37
;
_diffrn_measurement_device_type 'SuperNova, Dual, Cu at zero, Eos'
_diffrn_measurement_method '\w scans'
_diffrn_orient_matrix_UB_11 0.0325139000
_diffrn_orient_matrix_UB_12 0.0152259000
_diffrn_orient_matrix_UB_13 -0.0234380000
_diffrn_orient_matrix_UB_21 0.0361896000
_diffrn_orient_matrix_UB_22 -0.0167870000
_diffrn_orient_matrix_UB_23 -0.0136621000
_diffrn_orient_matrix_UB_31 -0.0525341000
_diffrn_orient_matrix_UB_32 -0.0021739000
_diffrn_orient_matrix_UB_33 -0.0586686000
_diffrn_radiation_monochromator mirror
_diffrn_radiation_type 'Mo K\a'
_diffrn_radiation_wavelength 0.7107
_diffrn_reflns_av_R_equivalents 0.0384
_diffrn_reflns_av_unetI/netI 0.0637
_diffrn_reflns_limit_h_max 9
_diffrn_reflns_limit_h_min -14
_diffrn_reflns_limit_k_max 41
_diffrn_reflns_limit_k_min -37
_diffrn_reflns_limit_l_max 15
_diffrn_reflns_limit_l_min -10
_diffrn_reflns_number 17277
_diffrn_reflns_theta_full 28.57
_diffrn_reflns_theta_max 28.57
_diffrn_reflns_theta_min 2.92
_diffrn_source 'SuperNova (Mo) x-ray Source'
_exptl_absorpt_coefficient_mu 0.068
_exptl_absorpt_correction_T_max 1.00000
_exptl_absorpt_correction_T_min 0.92299
_exptl_absorpt_correction_type multi-scan
_exptl_absorpt_process_details
;
CrysAlisPro, Agilent Technologies,
Version 1.171.36.20 (release 27-06-2012 CrysAlis171 .NET)
(compiled Jul 11 2012,15:38:31)
empirical absorption correction using spherical harmonics,
 implemented in SCALE3 ABSPACK scaling algorithm.
;
_exptl_crystal_colour
;
;
_exptl_crystal_density_diffrn 1.110
_exptl_crystal_description
;
;
_exptl_crystal_F_000 1348
_refine_diff_density_max 0.159
_refine_diff_density_min -0.184
_refine_diff_density_rms 0.037
_refine_ls_extinction_method none
_refine_ls_goodness_of_fit_ref 1.033
_refine_ls_hydrogen_treatment constr
_refine_ls_matrix_type full
_refine_ls_number_parameters 441
_refine_ls_number_reflns 8349
_refine_ls_number_restraints 2
_refine_ls_restrained_S_all 1.032
_refine_ls_R_factor_all 0.1414
_refine_ls_R_factor_gt 0.0747
_refine_ls_shift/su_max 0.000
_refine_ls_shift/su_mean 0.000
_refine_ls_structure_factor_coef Fsqd
_refine_ls_weighting_details 'calc w=1/[\s^2^(Fo^2^)+(0.0424P)^2^+2.3126P] where P=(Fo^2^+2Fc^2^)/3'
_refine_ls_weighting_scheme calc
_refine_ls_wR_factor_gt 0.1524
_refine_ls_wR_factor_ref 0.1875
_reflns_number_gt 4427
_reflns_number_total 8349
_reflns_threshold_expression >2sigma(I)
_cod_data_source_file jo4016908_si_003.cif
_cod_data_source_block yangxiul1222
_cod_database_code 4028701
_reflns_odcompleteness_completeness 99.78
_reflns_odcompleteness_iscentric 1
_reflns_odcompleteness_theta 26.32
_olex2_refinement_description
;
1. Fixed Uiso
 At 1.2 times of:
  H5 of C5, H4 of C4, H3 of C3, H2 of C2, H1 of C1, {H34A,H34B} of C34, {H35A,
  H35B} of C35, {H36A,H36B} of C36, {H24A,H24B} of C24, {H23A,H23B} of C23,
  {H21A,H21B} of C21, H20 of C20, H19 of C19, H18 of C18, H17 of C17, H16 of
  C16, H15 of C15, {H25A,H25B} of C25, H9 of C9, {H11A,H11B} of C11A, {H11C,
  H11D} of C11B, {H12A,H12B} of C12A, {H12C,H12D} of C12B
 At 1.5 times of:
  {H32A,H32B,H32C} of C32, {H33A,H33B,H33C} of C33, {H38A,H38B,H38C} of C38,
  {H39A,H39B,H39C} of C39, {H26A,H26B,H26C} of C26, {H28A,H28B,H28C} of C28,
  {H29A,H29B,H29C} of C29, {H30A,H30B,H30C} of C30, {H10A,H10B,H10C} of C10
2. Restrained distances
 H13B-C13
 0.94 with sigma of 0.01
 H13A-C13
 0.94 with sigma of 0.01
3. others
 Fixed Sof: C11A(0.4) H11A(0.4) H11B(0.4) C11B(0.6) H11C(0.6) H11D(0.6)
 C12A(0.4) H12A(0.4) H12B(0.4) C12B(0.6) H12C(0.6) H12D(0.6)
4.a Ternary CH refined with riding coordinates:
 C9(H9), C20(H20)
4.b Secondary CH2 refined with riding coordinates:
 C11A(H11A,H11B), C11B(H11C,H11D), C12A(H12A,H12B), C12B(H12C,H12D), C21(H21A,
 H21B), C23(H23A,H23B), C24(H24A,H24B), C25(H25A,H25B), C34(H34A,H34B),
 C35(H35A,H35B), C36(H36A,H36B)
4.c Aromatic/amide H refined with riding coordinates:
 C1(H1), C2(H2), C3(H3), C4(H4), C5(H5), C15(H15), C16(H16), C17(H17),
 C18(H18), C19(H19)
4.d Idealised Me refined as rotating group:
 C10(H10A,H10B,H10C), C26(H26A,H26B,H26C), C28(H28A,H28B,H28C), C29(H29A,H29B,
 H29C), C30(H30A,H30B,H30C), C32(H32A,H32B,H32C), C33(H33A,H33B,H33C), C38(H38A,
 H38B,H38C), C39(H39A,H39B,H39C)
;

loop_
_space_group_symop_id
_space_group_symop_operation_xyz
1 'x, y, z'
2 '-x+1/2, y+1/2, -z'
3 '-x, -y, -z'
4 'x-1/2, -y-1/2, z'

loop_
_atom_site_label
_atom_site_type_symbol
_atom_site_fract_x
_atom_site_fract_y
_atom_site_fract_z
_atom_site_U_iso_or_equiv
_atom_site_adp_type
_atom_site_occupancy
_atom_site_symmetry_multiplicity
_atom_site_calc_flag
_atom_site_refinement_flags
_atom_site_disorder_assembly
_atom_site_disorder_group
O1 O 0.79194(18) 0.59684(6) 0.15057(14) 0.0473(5) Uani 1 1 d . A .
O2 O 0.64899(17) 0.61950(6) -0.17605(14) 0.0477(5) Uani 1 1 d . . .
N1 N 0.9521(2) 0.66856(8) 0.1160(2) 0.0567(6) Uani 1 1 d . . .
N2 N 0.9817(3) 0.67832(8) 0.2371(2) 0.0606(7) Uani 1 1 d . . .
N3 N 0.5420(2) 0.60204(7) -0.28444(17) 0.0440(5) Uani 1 1 d . . .
N4 N 0.7933(2) 0.54973(7) 0.15301(18) 0.0441(5) Uani 1 1 d . . .
C1 C 0.7781(4) 0.72510(13) 0.3855(4) 0.0895(12) Uani 1 1 d . . .
H1 H 0.7144 0.7393 0.3193 0.107 Uiso 1 1 calc R . .
C2 C 0.7796(5) 0.73120(16) 0.5017(5) 0.1085(16) Uani 1 1 d . . .
H2 H 0.7165 0.7493 0.5123 0.130 Uiso 1 1 calc R . .
C3 C 0.8728(6) 0.71081(19) 0.5997(5) 0.1160(19) Uani 1 1 d . . .
H3 H 0.8732 0.7149 0.6770 0.139 Uiso 1 1 calc R . .
C4 C 0.9656(5) 0.68437(16) 0.5842(4) 0.1066(15) Uani 1 1 d . . .
H4 H 1.0298 0.6707 0.6513 0.128 Uiso 1 1 calc R . .
C5 C 0.9648(4) 0.67777(13) 0.4690(3) 0.0827(11) Uani 1 1 d . . .
H5 H 1.0283 0.6595 0.4596 0.099 Uiso 1 1 calc R . .
C6 C 0.8709(4) 0.69793(11) 0.3679(3) 0.0669(9) Uani 1 1 d . . .
C7 C 0.8704(3) 0.68914(10) 0.2471(3) 0.0589(8) Uani 1 1 d . A .
C8 C 0.7515(3) 0.69061(10) 0.1245(3) 0.0642(8) Uani 1 1 d . . .
C9 C 0.8060(3) 0.66169(9) 0.0488(2) 0.0516(7) Uani 1 1 d . A .
H9 H 0.7795 0.6744 -0.0324 0.062 Uiso 1 1 calc R . .
C10 C 0.6167(3) 0.67715(13) 0.1261(3) 0.0858(12) Uani 1 1 d . A .
H10A H 0.5498 0.6762 0.0442 0.129 Uiso 1 1 calc R . .
H10B H 0.5898 0.6975 0.1726 0.129 Uiso 1 1 calc R . .
H10C H 0.6253 0.6492 0.1625 0.129 Uiso 1 1 calc R . .
C11A C 0.6898(14) 0.7321(5) 0.0578(16) 0.093(4) Uani 0.40 1 d P A 2
H11A H 0.6100 0.7260 -0.0150 0.112 Uiso 0.40 1 calc PR A 2
H11B H 0.6646 0.7509 0.1101 0.112 Uiso 0.40 1 calc PR A 2
C11B C 0.7643(9) 0.7395(3) 0.0868(8) 0.0652(19) Uani 0.60 1 d P A 1
H11C H 0.7370 0.7586 0.1372 0.078 Uiso 0.60 1 calc PR A 1
H11D H 0.8581 0.7455 0.1030 0.078 Uiso 0.60 1 calc PR A 1
C12A C 0.7911(13) 0.7516(4) 0.0267(15) 0.094(4) Uani 0.40 1 d P A 2
H12A H 0.8696 0.7330 0.0517 0.113 Uiso 0.40 1 calc PR A 2
H12B H 0.8183 0.7786 0.0698 0.113 Uiso 0.40 1 calc PR A 2
C12B C 0.6771(7) 0.74921(19) -0.0492(8) 0.082(2) Uani 0.60 1 d P A 1
H12C H 0.6234 0.7239 -0.0839 0.098 Uiso 0.60 1 calc PR A 1
H12D H 0.6147 0.7720 -0.0518 0.098 Uiso 0.60 1 calc PR A 1
C13 C 0.7358(10) 0.76007(18) -0.1193(7) 0.132(2) Uani 1 1 d D . .
C14 C 1.0531(3) 0.65515(9) 0.0795(3) 0.0516(7) Uani 1 1 d . . .
C15 C 1.1864(3) 0.65155(11) 0.1627(3) 0.0639(8) Uani 1 1 d . . .
H15 H 1.2101 0.6592 0.2438 0.077 Uiso 1 1 calc R . .
C16 C 1.2510(4) 0.62521(13) 0.0044(4) 0.0861(11) Uani 1 1 d . . .
H16 H 1.3171 0.6147 -0.0200 0.103 Uiso 1 1 calc R . .
C17 C 1.2828(4) 0.63654(13) 0.1239(3) 0.0820(11) Uani 1 1 d . . .
H17 H 1.3716 0.6340 0.1799 0.098 Uiso 1 1 calc R . .
C18 C 1.1207(4) 0.62971(11) -0.0777(3) 0.0693(9) Uani 1 1 d . . .
H18 H 1.0985 0.6224 -0.1588 0.083 Uiso 1 1 calc R . .
C19 C 1.0219(3) 0.64492(10) -0.0424(3) 0.0595(8) Uani 1 1 d . . .
H19 H 0.9342 0.6484 -0.0999 0.071 Uiso 1 1 calc R . .
C20 C 0.7735(3) 0.61377(8) 0.0333(2) 0.0440(6) Uani 1 1 d . . .
H20 H 0.8424 0.6004 0.0104 0.053 Uiso 1 1 calc R A .
C21 C 0.6380(3) 0.60361(9) -0.0678(2) 0.0485(7) Uani 1 1 d . A .
H21A H 0.6212 0.5729 -0.0735 0.058 Uiso 1 1 calc R . .
H21B H 0.5654 0.6179 -0.0538 0.058 Uiso 1 1 calc R . .
C22 C 0.4589(3) 0.63893(10) -0.3524(2) 0.0563(8) Uani 1 1 d . . .
C23 C 0.3530(3) 0.62105(12) -0.4702(3) 0.0715(10) Uani 1 1 d . . .
H23A H 0.2918 0.6027 -0.4505 0.086 Uiso 1 1 calc R . .
H23B H 0.3007 0.6446 -0.5192 0.086 Uiso 1 1 calc R . .
C24 C 0.4137(3) 0.59563(12) -0.5443(3) 0.0703(9) Uani 1 1 d . . .
H24A H 0.3426 0.5839 -0.6162 0.084 Uiso 1 1 calc R . .
H24B H 0.4696 0.6142 -0.5704 0.084 Uiso 1 1 calc R . .
C25 C 0.4982(3) 0.55972(10) -0.4657(3) 0.0621(8) Uani 1 1 d . . .
H25A H 0.5394 0.5438 -0.5120 0.075 Uiso 1 1 calc R . .
H25B H 0.4395 0.5402 -0.4463 0.075 Uiso 1 1 calc R . .
C26 C 0.7243(3) 0.59695(11) -0.3710(3) 0.0661(9) Uani 1 1 d . . .
H26A H 0.6873 0.6172 -0.4364 0.099 Uiso 1 1 calc R . .
H26B H 0.7751 0.5756 -0.3927 0.099 Uiso 1 1 calc R . .
H26C H 0.7824 0.6116 -0.2987 0.099 Uiso 1 1 calc R . .
C27 C 0.6089(3) 0.57517(9) -0.3474(2) 0.0492(7) Uani 1 1 d . . .
C28 C 0.6691(3) 0.53619(10) -0.2658(3) 0.0697(9) Uani 1 1 d . . .
H28A H 0.7436 0.5452 -0.1936 0.105 Uiso 1 1 calc R . .
H28B H 0.7002 0.5158 -0.3092 0.105 Uiso 1 1 calc R . .
H28C H 0.6013 0.5231 -0.2437 0.105 Uiso 1 1 calc R . .
C29 C 0.3862(4) 0.65629(12) -0.2748(3) 0.0840(11) Uani 1 1 d . . .
H29A H 0.3438 0.6330 -0.2507 0.126 Uiso 1 1 calc R . .
H29B H 0.3190 0.6767 -0.3214 0.126 Uiso 1 1 calc R . .
H29C H 0.4504 0.6700 -0.2035 0.126 Uiso 1 1 calc R . .
C30 C 0.5375(4) 0.67621(10) -0.3789(3) 0.0781(10) Uani 1 1 d . . .
H30A H 0.6156 0.6827 -0.3067 0.117 Uiso 1 1 calc R . .
H30B H 0.4805 0.7011 -0.4036 0.117 Uiso 1 1 calc R . .
H30C H 0.5653 0.6680 -0.4430 0.117 Uiso 1 1 calc R . .
C31 C 0.7004(3) 0.53740(11) 0.2138(3) 0.0622(8) Uani 1 1 d . . .
C32 C 0.5576(3) 0.54929(13) 0.1265(3) 0.0841(11) Uani 1 1 d . . .
H32A H 0.5509 0.5799 0.1162 0.126 Uiso 1 1 calc R . .
H32B H 0.4942 0.5396 0.1593 0.126 Uiso 1 1 calc R . .
H32C H 0.5378 0.5358 0.0490 0.126 Uiso 1 1 calc R . .
C33 C 0.7286(4) 0.56003(15) 0.3358(3) 0.1018(14) Uani 1 1 d . . .
H33A H 0.8089 0.5483 0.3974 0.153 Uiso 1 1 calc R . .
H33B H 0.6537 0.5557 0.3589 0.153 Uiso 1 1 calc R . .
H33C H 0.7408 0.5902 0.3274 0.153 Uiso 1 1 calc R . .
C34 C 0.7083(3) 0.48851(12) 0.2288(3) 0.0798(11) Uani 1 1 d . . .
H34A H 0.6524 0.4798 0.2717 0.096 Uiso 1 1 calc R . .
H34B H 0.6713 0.4754 0.1487 0.096 Uiso 1 1 calc R . .
C35 C 0.8490(4) 0.47187(12) 0.2969(3) 0.0860(11) Uani 1 1 d . . .
H35A H 0.8483 0.4408 0.3010 0.103 Uiso 1 1 calc R . .
H35B H 0.8858 0.4831 0.3793 0.103 Uiso 1 1 calc R . .
C36 C 0.9338(3) 0.48643(11) 0.2287(3) 0.0742(10) Uani 1 1 d . . .
H36A H 0.8989 0.4732 0.1487 0.089 Uiso 1 1 calc R . .
H36B H 1.0255 0.4762 0.2719 0.089 Uiso 1 1 calc R . .
C37 C 0.9372(3) 0.53498(10) 0.2133(3) 0.0576(8) Uani 1 1 d . . .
C38 C 1.0058(3) 0.54314(11) 0.1245(3) 0.0785(11) Uani 1 1 d . . .
H38A H 0.9477 0.5335 0.0445 0.118 Uiso 1 1 calc R . .
H38B H 1.0895 0.5277 0.1512 0.118 Uiso 1 1 calc R . .
H38C H 1.0229 0.5733 0.1221 0.118 Uiso 1 1 calc R . .
C39 C 1.0221(4) 0.55702(13) 0.3330(3) 0.0934(13) Uani 1 1 d . . .
H39A H 1.0160 0.5876 0.3218 0.140 Uiso 1 1 calc R . .
H39B H 1.1145 0.5482 0.3587 0.140 Uiso 1 1 calc R . .
H39C H 0.9892 0.5492 0.3941 0.140 Uiso 1 1 calc R . .
H13A H 0.672(6) 0.765(2) -0.199(3) 0.26(4) Uiso 1 1 d D . .
H13B H 0.828(2) 0.762(2) -0.104(6) 0.20(4) Uiso 1 1 d D . .

loop_
_atom_site_aniso_label
_atom_site_aniso_U_11
_atom_site_aniso_U_22
_atom_site_aniso_U_33
_atom_site_aniso_U_23
_atom_site_aniso_U_13
_atom_site_aniso_U_12
O1 0.0545(11) 0.0506(11) 0.0364(9) 0.0014(8) 0.0176(8) 0.0096(9)
O2 0.0460(10) 0.0589(12) 0.0365(9) 0.0002(8) 0.0145(8) -0.0029(9)
N1 0.0501(14) 0.0664(17) 0.0515(14) -0.0074(12) 0.0176(11) 0.0009(12)
N2 0.0640(17) 0.0604(17) 0.0544(15) -0.0122(12) 0.0201(13) -0.0112(13)
N3 0.0414(12) 0.0539(14) 0.0331(10) -0.0019(10) 0.0107(9) 0.0021(10)
N4 0.0432(12) 0.0469(13) 0.0431(12) 0.0044(10) 0.0177(10) 0.0029(10)
C1 0.090(3) 0.096(3) 0.090(3) -0.041(2) 0.044(2) -0.024(2)
C2 0.125(4) 0.108(4) 0.121(4) -0.063(3) 0.079(3) -0.049(3)
C3 0.144(5) 0.138(5) 0.095(3) -0.051(3) 0.078(4) -0.071(4)
C4 0.139(4) 0.118(4) 0.069(3) -0.017(2) 0.048(3) -0.035(3)
C5 0.097(3) 0.091(3) 0.066(2) -0.012(2) 0.039(2) -0.021(2)
C6 0.073(2) 0.065(2) 0.069(2) -0.0226(17) 0.0355(19) -0.0230(18)
C7 0.0609(19) 0.0545(19) 0.0621(19) -0.0132(14) 0.0251(16) -0.0097(16)
C8 0.070(2) 0.0513(19) 0.066(2) -0.0045(15) 0.0223(17) 0.0166(16)
C9 0.0485(16) 0.0508(17) 0.0507(16) -0.0010(13) 0.0143(13) 0.0086(14)
C10 0.0534(19) 0.107(3) 0.091(3) -0.038(2) 0.0222(18) 0.019(2)
C11A 0.077(8) 0.068(8) 0.130(12) -0.020(7) 0.035(9) -0.004(8)
C11B 0.067(5) 0.046(4) 0.083(6) 0.001(3) 0.030(5) 0.007(4)
C12A 0.079(9) 0.053(7) 0.145(13) -0.026(7) 0.036(9) -0.001(6)
C12B 0.065(4) 0.038(3) 0.119(6) 0.018(3) 0.011(4) 0.011(3)
C13 0.178(7) 0.079(3) 0.153(6) 0.038(3) 0.079(6) 0.010(4)
C14 0.0533(17) 0.0443(16) 0.0593(17) 0.0054(13) 0.0245(15) -0.0040(14)
C15 0.0541(18) 0.075(2) 0.0604(19) 0.0090(16) 0.0203(16) -0.0051(17)
C16 0.071(2) 0.115(3) 0.088(3) 0.027(2) 0.048(2) 0.015(2)
C17 0.055(2) 0.114(3) 0.078(2) 0.023(2) 0.0282(19) 0.005(2)
C18 0.075(2) 0.078(2) 0.068(2) 0.0113(17) 0.0408(19) 0.0054(19)
C19 0.0570(18) 0.063(2) 0.0579(18) 0.0105(15) 0.0223(15) 0.0024(15)
C20 0.0430(14) 0.0522(16) 0.0360(13) 0.0039(11) 0.0147(11) 0.0113(13)
C21 0.0478(15) 0.0620(18) 0.0365(13) 0.0021(12) 0.0176(12) 0.0037(14)
C22 0.0570(18) 0.0605(19) 0.0467(16) 0.0051(13) 0.0155(14) 0.0161(15)
C23 0.0529(18) 0.101(3) 0.0483(17) 0.0063(17) 0.0065(15) 0.0142(18)
C24 0.065(2) 0.096(3) 0.0417(16) -0.0018(17) 0.0123(15) -0.0071(19)
C25 0.071(2) 0.067(2) 0.0536(17) -0.0133(15) 0.0301(16) -0.0114(17)
C26 0.0600(19) 0.086(2) 0.0627(19) -0.0045(17) 0.0356(16) -0.0032(18)
C27 0.0512(16) 0.0555(17) 0.0450(15) 0.0004(13) 0.0233(13) 0.0030(14)
C28 0.084(2) 0.060(2) 0.073(2) 0.0082(16) 0.0388(18) 0.0216(18)
C29 0.080(2) 0.100(3) 0.070(2) 0.003(2) 0.0267(19) 0.044(2)
C30 0.101(3) 0.054(2) 0.075(2) 0.0130(17) 0.030(2) 0.0092(19)
C31 0.0601(19) 0.083(2) 0.0521(17) 0.0138(16) 0.0310(15) 0.0058(17)
C32 0.0537(19) 0.116(3) 0.093(3) 0.032(2) 0.0402(19) 0.006(2)
C33 0.118(3) 0.145(4) 0.060(2) 0.011(2) 0.055(2) 0.028(3)
C34 0.069(2) 0.090(3) 0.084(2) 0.031(2) 0.0344(19) -0.005(2)
C35 0.085(3) 0.079(3) 0.089(3) 0.034(2) 0.029(2) 0.006(2)
C36 0.063(2) 0.061(2) 0.095(3) 0.0245(18) 0.0279(19) 0.0111(17)
C37 0.0441(16) 0.0561(19) 0.0644(18) 0.0105(15) 0.0126(14) 0.0088(14)
C38 0.0561(19) 0.069(2) 0.122(3) 0.035(2) 0.048(2) 0.0248(17)
C39 0.067(2) 0.096(3) 0.080(2) 0.011(2) -0.0109(19) -0.002(2)

loop_
_atom_type_symbol
_atom_type_description
_atom_type_scat_dispersion_real
_atom_type_scat_dispersion_imag
_atom_type_scat_source
C C 0.0033 0.0016 'International Tables Vol C Tables 4.2.6.8 and 6.1.1.4'
H H 0.0000 0.0000 'International Tables Vol C Tables 4.2.6.8 and 6.1.1.4'
N N 0.0061 0.0033 'International Tables Vol C Tables 4.2.6.8 and 6.1.1.4'
O O 0.0106 0.0060 'International Tables Vol C Tables 4.2.6.8 and 6.1.1.4'

loop_
_geom_angle_atom_site_label_1
_geom_angle_atom_site_label_2
_geom_angle_atom_site_label_3
_geom_angle
C20 O1 N4 112.53(17)
C21 O2 N3 110.75(18)
N2 N1 C9 110.9(2)
N2 N1 C14 120.5(2)
C14 N1 C9 125.9(2)
C7 N2 N1 108.3(2)
O2 N3 C22 106.95(19)
O2 N3 C27 106.70(18)
C22 N3 C27 117.8(2)
O1 N4 C31 105.2(2)
O1 N4 C37 108.41(19)
C31 N4 C37 116.8(2)
C2 C1 H1 119.8
C6 C1 H1 119.8
C6 C1 C2 120.5(4)
C1 C2 H2 119.8
C3 C2 C1 120.5(5)
C3 C2 H2 119.8
C2 C3 H3 120.1
C2 C3 C4 119.8(4)
C4 C3 H3 120.1
C3 C4 H4 119.8
C3 C4 C5 120.4(5)
C5 C4 H4 119.8
C4 C5 H5 119.5
C6 C5 C4 121.0(4)
C6 C5 H5 119.5
C1 C6 C7 122.7(3)
C5 C6 C1 117.9(3)
C5 C6 C7 119.4(3)
N2 C7 C6 119.7(3)
N2 C7 C8 112.2(3)
C6 C7 C8 128.1(3)
C7 C8 C9 100.1(2)
C7 C8 C11A 123.8(6)
C7 C8 C11B 99.5(4)
C9 C8 C11B 107.1(4)
C10 C8 C7 115.3(3)
C10 C8 C9 115.6(3)
C10 C8 C11A 91.1(6)
C10 C8 C11B 116.9(4)
C11A C8 C9 112.1(7)
C11A C8 C11B 28.4(4)
N1 C9 C8 99.6(2)
N1 C9 H9 108.2
N1 C9 C20 110.6(2)
C8 C9 H9 108.2
C20 C9 C8 121.2(3)
C20 C9 H9 108.2
C8 C10 H10A 109.5
C8 C10 H10B 109.5
C8 C10 H10C 109.5
H10A C10 H10B 109.5
H10A C10 H10C 109.5
H10B C10 H10C 109.5
C8 C11A H11A 110.5
C8 C11A H11B 110.5
H11A C11A H11B 108.7
C12A C11A C8 106.0(12)
C12A C11A H11A 110.5
C12A C11A H11B 110.5
C8 C11B H11C 108.9
C8 C11B H11D 108.9
H11C C11B H11D 107.8
C12B C11B C8 113.2(6)
C12B C11B H11C 108.9
C12B C11B H11D 108.9
C11A C12A H12A 109.5
C11A C12A H12B 109.5
C11A C12A C13 110.8(12)
H12A C12A H12B 108.1
C13 C12A H12A 109.5
C13 C12A H12B 109.5
C11B C12B H12C 107.6
C11B C12B H12D 107.6
H12C C12B H12D 107.0
C13 C12B C11B 119.0(8)
C13 C12B H12C 107.6
C13 C12B H12D 107.6
C12A C13 H13A 157(5)
C12A C13 H13B 83(4)
C12B C13 C12A 47.3(5)
C12B C13 H13A 110(5)
C12B C13 H13B 130(5)
H13A C13 H13B 119(7)
N1 C14 C15 121.1(3)
N1 C14 C19 120.1(3)
C15 C14 C19 118.8(3)
C14 C15 H15 120.3
C17 C15 C14 119.4(3)
C17 C15 H15 120.3
C17 C16 H16 120.6
C18 C16 H16 120.6
C18 C16 C17 118.9(3)
C15 C17 C16 121.6(3)
C15 C17 H17 119.2
C16 C17 H17 119.2
C16 C18 H18 119.4
C16 C18 C19 121.1(3)
C19 C18 H18 119.4
C14 C19 H19 120.0
C18 C19 C14 120.1(3)
C18 C19 H19 120.0
O1 C20 C9 107.7(2)
O1 C20 H20 106.7
O1 C20 C21 114.8(2)
C9 C20 H20 106.7
C21 C20 C9 113.8(2)
C21 C20 H20 106.7
O2 C21 C20 104.4(2)
O2 C21 H21A 110.9
O2 C21 H21B 110.9
C20 C21 H21A 110.9
C20 C21 H21B 110.9
H21A C21 H21B 108.9
N3 C22 C23 107.0(2)
N3 C22 C29 106.6(2)
N3 C22 C30 115.7(2)
C23 C22 C29 108.2(3)
C23 C22 C30 111.0(3)
C29 C22 C30 108.2(3)
C22 C23 H23A 109.0
C22 C23 H23B 109.0
H23A C23 H23B 107.8
C24 C23 C22 113.0(3)
C24 C23 H23A 109.0
C24 C23 H23B 109.0
C23 C24 H24A 110.0
C23 C24 H24B 110.0
H24A C24 H24B 108.4
C25 C24 C23 108.5(2)
C25 C24 H24A 110.0
C25 C24 H24B 110.0
C24 C25 H25A 108.8
C24 C25 H25B 108.8
C24 C25 C27 113.6(3)
H25A C25 H25B 107.7
C27 C25 H25A 108.8
C27 C25 H25B 108.8
H26A C26 H26B 109.5
H26A C26 H26C 109.5
H26B C26 H26C 109.5
C27 C26 H26A 109.5
C27 C26 H26B 109.5
C27 C26 H26C 109.5
N3 C27 C25 106.7(2)
N3 C27 C26 115.6(2)
N3 C27 C28 107.1(2)
C25 C27 C26 111.3(2)
C25 C27 C28 108.6(3)
C28 C27 C26 107.2(2)
C27 C28 H28A 109.5
C27 C28 H28B 109.5
C27 C28 H28C 109.5
H28A C28 H28B 109.5
H28A C28 H28C 109.5
H28B C28 H28C 109.5
C22 C29 H29A 109.5
C22 C29 H29B 109.5
C22 C29 H29C 109.5
H29A C29 H29B 109.5
H29A C29 H29C 109.5
H29B C29 H29C 109.5
C22 C30 H30A 109.5
C22 C30 H30B 109.5
C22 C30 H30C 109.5
H30A C30 H30B 109.5
H30A C30 H30C 109.5
H30B C30 H30C 109.5
N4 C31 C32 107.0(2)
N4 C31 C33 114.9(3)
N4 C31 C34 107.1(2)
C32 C31 C33 107.8(3)
C32 C31 C34 108.4(3)
C34 C31 C33 111.3(3)
C31 C32 H32A 109.5
C31 C32 H32B 109.5
C31 C32 H32C 109.5
H32A C32 H32B 109.5
H32A C32 H32C 109.5
H32B C32 H32C 109.5
C31 C33 H33A 109.5
C31 C33 H33B 109.5
C31 C33 H33C 109.5
H33A C33 H33B 109.5
H33A C33 H33C 109.5
H33B C33 H33C 109.5
C31 C34 H34A 108.8
C31 C34 H34B 108.8
H34A C34 H34B 107.7
C35 C34 C31 113.8(3)
C35 C34 H34A 108.8
C35 C34 H34B 108.8
C34 C35 H35A 110.2
C34 C35 H35B 110.2
C34 C35 C36 107.5(3)
H35A C35 H35B 108.5
C36 C35 H35A 110.2
C36 C35 H35B 110.2
C35 C36 H36A 108.7
C35 C36 H36B 108.7
C35 C36 C37 114.3(3)
H36A C36 H36B 107.6
C37 C36 H36A 108.7
C37 C36 H36B 108.7
N4 C37 C36 106.9(2)
N4 C37 C38 107.8(2)
N4 C37 C39 115.9(3)
C36 C37 C38 106.8(3)
C39 C37 C36 111.6(3)
C39 C37 C38 107.4(3)
C37 C38 H38A 109.5
C37 C38 H38B 109.5
C37 C38 H38C 109.5
H38A C38 H38B 109.5
H38A C38 H38C 109.5
H38B C38 H38C 109.5
C37 C39 H39A 109.5
C37 C39 H39B 109.5
C37 C39 H39C 109.5
H39A C39 H39B 109.5
H39A C39 H39C 109.5
H39B C39 H39C 109.5

loop_
_geom_bond_atom_site_label_1
_geom_bond_atom_site_label_2
_geom_bond_distance
O1 N4 1.468(3)
O1 C20 1.435(3)
O2 N3 1.457(2)
O2 C21 1.432(3)
N1 N2 1.385(3)
N1 C9 1.474(3)
N1 C14 1.387(4)
N2 C7 1.297(4)
N3 C22 1.486(3)
N3 C27 1.488(3)
N4 C31 1.500(3)
N4 C37 1.502(3)
C1 H1 0.9300
C1 C2 1.394(5)
C1 C6 1.388(5)
C2 H2 0.9300
C2 C3 1.363(7)
C3 H3 0.9300
C3 C4 1.364(7)
C4 H4 0.9300
C4 C5 1.387(5)
C5 H5 0.9300
C5 C6 1.383(5)
C6 C7 1.466(4)
C7 C8 1.520(4)
C8 C9 1.548(4)
C8 C10 1.519(5)
C8 C11A 1.528(16)
C8 C11B 1.611(9)
C9 H9 0.9800
C9 C20 1.528(4)
C10 H10A 0.9600
C10 H10B 0.9600
C10 H10C 0.9600
C11A H11A 0.9700
C11A H11B 0.9700
C11A C12A 1.420(19)
C11B H11C 0.9700
C11B H11D 0.9700
C11B C12B 1.552(13)
C12A H12A 0.9700
C12A H12B 0.9700
C12A C13 1.626(18)
C12B H12C 0.9700
C12B H12D 0.9700
C12B C13 1.278(10)
C13 H13A 0.941(10)
C13 H13B 0.941(10)
C14 C15 1.392(4)
C14 C19 1.396(4)
C15 H15 0.9300
C15 C17 1.375(4)
C16 H16 0.9300
C16 C17 1.376(5)
C16 C18 1.367(5)
C17 H17 0.9300
C18 H18 0.9300
C18 C19 1.374(4)
C19 H19 0.9300
C20 H20 0.9800
C20 C21 1.516(3)
C21 H21A 0.9700
C21 H21B 0.9700
C22 C23 1.524(4)
C22 C29 1.529(4)
C22 C30 1.543(4)
C23 H23A 0.9700
C23 H23B 0.9700
C23 C24 1.516(4)
C24 H24A 0.9700
C24 H24B 0.9700
C24 C25 1.513(4)
C25 H25A 0.9700
C25 H25B 0.9700
C25 C27 1.524(4)
C26 H26A 0.9600
C26 H26B 0.9600
C26 H26C 0.9600
C26 C27 1.537(4)
C27 C28 1.532(4)
C28 H28A 0.9600
C28 H28B 0.9600
C28 H28C 0.9600
C29 H29A 0.9600
C29 H29B 0.9600
C29 H29C 0.9600
C30 H30A 0.9600
C30 H30B 0.9600
C30 H30C 0.9600
C31 C32 1.526(4)
C31 C33 1.537(4)
C31 C34 1.532(5)
C32 H32A 0.9600
C32 H32B 0.9600
C32 H32C 0.9600
C33 H33A 0.9600
C33 H33B 0.9600
C33 H33C 0.9600
C34 H34A 0.9700
C34 H34B 0.9700
C34 C35 1.503(5)
C35 H35A 0.9700
C35 H35B 0.9700
C35 C36 1.513(5)
C36 H36A 0.9700
C36 H36B 0.9700
C36 C37 1.526(4)
C37 C38 1.534(4)
C37 C39 1.524(4)
C38 H38A 0.9600
C38 H38B 0.9600
C38 H38C 0.9600
C39 H39A 0.9600
C39 H39B 0.9600
C39 H39C 0.9600

loop_
_geom_torsion_atom_site_label_1
_geom_torsion_atom_site_label_2
_geom_torsion_atom_site_label_3
_geom_torsion_atom_site_label_4
_geom_torsion
O1 N4 C31 C32 68.9(3)
O1 N4 C31 C33 -50.8(3)
O1 N4 C31 C34 -175.0(2)
O1 N4 C37 C36 173.0(2)
O1 N4 C37 C38 -72.5(3)
O1 N4 C37 C39 47.9(3)
O1 C20 C21 O2 -174.0(2)
O2 N3 C22 C23 176.1(2)
O2 N3 C22 C29 -68.3(3)
O2 N3 C22 C30 51.9(3)
O2 N3 C27 C25 -175.7(2)
O2 N3 C27 C26 -51.3(3)
O2 N3 C27 C28 68.1(3)
N1 N2 C7 C6 175.3(3)
N1 N2 C7 C8 -4.3(4)
N1 C9 C20 O1 70.9(3)
N1 C9 C20 C21 -160.8(2)
N1 C14 C15 C17 177.4(3)
N1 C14 C19 C18 -176.9(3)
N2 N1 C9 C8 28.0(3)
N2 N1 C9 C20 -100.7(3)
N2 N1 C14 C15 -0.6(4)
N2 N1 C14 C19 179.3(3)
N2 C7 C8 C9 21.1(3)
N2 C7 C8 C10 145.8(3)
N2 C7 C8 C11A -104.3(8)
N2 C7 C8 C11B -88.3(4)
N3 O2 C21 C20 164.52(19)
N3 C22 C23 C24 -55.0(3)
N4 O1 C20 C9 -167.19(19)
N4 O1 C20 C21 65.0(3)
N4 C31 C34 C35 55.7(4)
C1 C2 C3 C4 0.2(7)
C1 C6 C7 N2 153.3(3)
C1 C6 C7 C8 -27.2(5)
C2 C1 C6 C5 -0.7(5)
C2 C1 C6 C7 177.6(3)
C2 C3 C4 C5 -0.7(7)
C3 C4 C5 C6 0.4(6)
C4 C5 C6 C1 0.3(5)
C4 C5 C6 C7 -178.1(3)
C5 C6 C7 N2 -28.3(5)
C5 C6 C7 C8 151.2(3)
C6 C1 C2 C3 0.5(6)
C6 C7 C8 C9 -158.5(3)
C6 C7 C8 C10 -33.8(4)
C6 C7 C8 C11A 76.2(8)
C6 C7 C8 C11B 92.1(5)
C7 C8 C9 N1 -27.1(3)
C7 C8 C9 C20 94.3(3)
C7 C8 C11A C12A 65.4(13)
C7 C8 C11B C12B 166.5(6)
C8 C9 C20 O1 -45.1(3)
C8 C9 C20 C21 83.3(3)
C8 C11A C12A C13 123.8(10)
C8 C11B C12B C13 -116.8(8)
C9 N1 N2 C7 -16.1(3)
C9 N1 C14 C15 -160.6(3)
C9 N1 C14 C19 19.2(4)
C9 C8 C11A C12A -54.5(13)
C9 C8 C11B C12B 62.8(7)
C9 C20 C21 O2 61.3(3)
C10 C8 C9 N1 -151.6(3)
C10 C8 C9 C20 -30.2(4)
C10 C8 C11A C12A -172.8(11)
C10 C8 C11B C12B -68.7(8)
C11A C8 C9 N1 105.9(6)
C11A C8 C9 C20 -132.7(6)
C11A C8 C11B C12B -42.2(15)
C11A C12A C13 C12B 11.2(8)
C11B C8 C9 N1 76.2(4)
C11B C8 C9 C20 -162.4(4)
C11B C8 C11A C12A 30.6(12)
C11B C12B C13 C12A -5.8(7)
C14 N1 N2 C7 -178.9(3)
C14 N1 C9 C8 -170.4(3)
C14 N1 C9 C20 60.9(4)
C14 C15 C17 C16 0.4(5)
C15 C14 C19 C18 2.9(4)
C16 C18 C19 C14 -1.5(5)
C17 C16 C18 C19 -0.5(6)
C18 C16 C17 C15 1.1(6)
C19 C14 C15 C17 -2.4(5)
C20 O1 N4 C31 -132.7(2)
C20 O1 N4 C37 101.7(2)
C21 O2 N3 C22 117.3(2)
C21 O2 N3 C27 -115.7(2)
C22 N3 C27 C25 -55.5(3)
C22 N3 C27 C26 68.9(3)
C22 N3 C27 C28 -171.7(2)
C22 C23 C24 C25 57.1(4)
C23 C24 C25 C27 -57.0(3)
C24 C25 C27 N3 54.4(3)
C24 C25 C27 C26 -72.7(3)
C24 C25 C27 C28 169.5(3)
C27 N3 C22 C23 56.1(3)
C27 N3 C22 C29 171.6(2)
C27 N3 C22 C30 -68.1(3)
C29 C22 C23 C24 -169.4(3)
C30 C22 C23 C24 72.0(4)
C31 N4 C37 C36 54.5(3)
C31 N4 C37 C38 169.0(3)
C31 N4 C37 C39 -70.6(3)
C31 C34 C35 C36 -57.8(4)
C32 C31 C34 C35 170.9(3)
C33 C31 C34 C35 -70.7(4)
C34 C35 C36 C37 57.8(4)
C35 C36 C37 N4 -55.1(4)
C35 C36 C37 C38 -170.3(3)
C35 C36 C37 C39 72.5(4)
C37 N4 C31 C32 -170.9(3)
C37 N4 C31 C33 69.5(4)
C37 N4 C31 C34 -54.8(3)
